data_1562786
loop_
_publ_author_name
'Tang, Si-Fu'
'Pan, Xiao-Bo'
'Lv, Xiao-Xia'
'Zhao, Xue-Bo'

_publ_section_title
;
 Investigation on three new metal carboxydiphosphonates: Syntheses,
 structures, magnetic and luminescent properties
;
_journal_name_full 'Journal of Solid State Chemistry'
_journal_page_first 139
_journal_page_last 146
_journal_paper_doi 10.1016/j.jssc.2012.08.052
_journal_volume 197
_journal_year 2013
_chemical_formula_sum 'C7 H14 Cd N2 O11 P2'
_chemical_formula_weight 476.54
_space_group_IT_number 2
_space_group_name_Hall '-P 1'
_space_group_name_H-M_alt 'P -1'
_symmetry_cell_setting triclinic
_symmetry_space_group_name_H-M 'P -1'
_atom_sites_solution_hydrogens geom
_atom_sites_solution_primary direct
_atom_sites_solution_secondary difmap
_audit_creation_method SHELXL-97
_cell_angle_alpha 70.832(5)
_cell_angle_beta 71.316(6)
_cell_angle_gamma 71.937(5)
_cell_formula_units_Z 2
_cell_length_a 8.141(5)
_cell_length_b 9.182(5)
_cell_length_c 10.733(6)
_cell_measurement_reflns_used 3943
_cell_measurement_temperature 296(2)
_cell_measurement_theta_max 24.99
_cell_measurement_theta_min 2.07
_cell_volume 698.8(7)
_computing_cell_refinement 'Bruker XSCANS'
_computing_data_collection 'Bruker XSCANS'
_computing_data_reduction 'Bruker SHELXTL'
_computing_molecular_graphics 'Bruker SHELXTL'
_computing_publication_material 'Bruker SHELXTL'
_computing_structure_refinement 'SHELXL-97 (Sheldrick, 1997)'
_computing_structure_solution 'SHELXS-97 (Sheldrick, 1990)'
_diffrn_ambient_temperature 296(2)
_diffrn_measured_fraction_theta_full 0.979
_diffrn_measured_fraction_theta_max 0.979
_diffrn_measurement_device_type 'Bruker P4'
_diffrn_measurement_method '\w scans'
_diffrn_radiation_monochromator graphite
_diffrn_radiation_source 'fine-focus sealed tube'
_diffrn_radiation_type MoK\a
_diffrn_radiation_wavelength 0.71073
_diffrn_reflns_av_R_equivalents 0.0176
_diffrn_reflns_av_sigmaI/netI 0.0268
_diffrn_reflns_limit_h_max 9
_diffrn_reflns_limit_h_min -8
_diffrn_reflns_limit_k_max 10
_diffrn_reflns_limit_k_min -10
_diffrn_reflns_limit_l_max 12
_diffrn_reflns_limit_l_min -12
_diffrn_reflns_number 3943
_diffrn_reflns_theta_full 24.99
_diffrn_reflns_theta_max 24.99
_diffrn_reflns_theta_min 2.07
_exptl_absorpt_coefficient_mu 1.856
_exptl_absorpt_correction_T_max 0.573
_exptl_absorpt_correction_T_min 0.481
_exptl_absorpt_correction_type multi-scan
_exptl_crystal_colour colorless
_exptl_crystal_density_diffrn 2.265
_exptl_crystal_density_method 'not measured'
_exptl_crystal_description block
_exptl_crystal_F_000 472
_exptl_crystal_size_max 0.4
_exptl_crystal_size_mid 0.4
_exptl_crystal_size_min 0.3
_refine_diff_density_max 0.537
_refine_diff_density_min -0.552
_refine_diff_density_rms 0.084
_refine_ls_extinction_coef 0.0289(12)
_refine_ls_extinction_expression Fc^*^=kFc[1+0.001xFc^2^\l^3^/sin(2\q)]^-1/4^
_refine_ls_extinction_method SHELXL
_refine_ls_goodness_of_fit_ref 1.065
_refine_ls_hydrogen_treatment constr
_refine_ls_matrix_type full
_refine_ls_number_parameters 209
_refine_ls_number_reflns 2414
_refine_ls_number_restraints 0
_refine_ls_restrained_S_all 1.065
_refine_ls_R_factor_all 0.0212
_refine_ls_R_factor_gt 0.0208
_refine_ls_shift/su_max 0.001
_refine_ls_shift/su_mean 0.000
_refine_ls_structure_factor_coef Fsqd
_refine_ls_weighting_details 'calc w=1/[\s^2^(Fo^2^)+(0.0224P)^2^+0.9865P] where P=(Fo^2^+2Fc^2^)/3'
_refine_ls_weighting_scheme calc
_refine_ls_wR_factor_gt 0.0538
_refine_ls_wR_factor_ref 0.0540
_reflns_number_gt 2365
_reflns_number_total 2414
_reflns_threshold_expression >2sigma(I)
_cod_data_source_file JSSC-2013-197-139.CIF
_cod_data_source_block 1
_cod_depositor_comments
;
The following automatic conversions were performed:

data item '_symmetry_cell_setting' value 'Triclinic' was changed to
'triclinic' in accordance with the built-in table derived from the
CIF Core dictionary named 'cif_core.dic' version 2.4.5 last updated
on 2014-11-21.

Automatic conversion script
Id: cif_fix_values 8369 2020-08-20 11:38:08Z andrius 
;
_cod_original_sg_symbol_H-M P-1
_cod_database_code 1562786

loop_
_symmetry_equiv_pos_as_xyz
'x, y, z'
'-x, -y, -z'

loop_
_atom_site_label
_atom_site_type_symbol
_atom_site_fract_x
_atom_site_fract_y
_atom_site_fract_z
_atom_site_U_iso_or_equiv
_atom_site_adp_type
_atom_site_occupancy
_atom_site_symmetry_multiplicity
_atom_site_calc_flag
_atom_site_refinement_flags
_atom_site_disorder_assembly
_atom_site_disorder_group
Cd1 Cd 0.17376(2) 0.37865(2) 0.583104(18) 0.01746(10) Uani 1 1 d . . .
O1W O 0.4274(3) 0.1892(3) 0.5141(2) 0.0387(6) Uani 1 1 d . . .
H1W H 0.3750 0.1757 0.4632 0.046 Uiso 1 1 d R . .
H2W H 0.4941 0.2317 0.4408 0.046 Uiso 1 1 d R . .
O1 O 0.0962(3) 1.1261(2) 0.7020(2) 0.0285(5) Uani 1 1 d . . .
O2W O 0.3315(3) 0.5610(3) 0.3969(2) 0.0283(5) Uani 1 1 d . . .
H3W H 0.4425 0.5484 0.3870 0.034 Uiso 1 1 d R . .
H4W H 0.2605 0.6183 0.3470 0.034 Uiso 1 1 d R . .
O2 O -0.0538(3) 1.3222(2) 0.7966(2) 0.0330(5) Uani 1 1 d . . .
O3 O -0.0350(2) 0.6213(2) 0.57379(18) 0.0178(4) Uani 1 1 d . . .
O3W O 0.6407(3) 0.5689(3) 0.8433(2) 0.0355(5) Uani 1 1 d . . .
H5W H 0.7134 0.5042 0.7984 0.043 Uiso 1 1 d R . .
H6W H 0.6641 0.5434 0.9205 0.043 Uiso 1 1 d R . .
O4 O -0.1859(3) 0.8936(2) 0.6065(2) 0.0208(4) Uani 1 1 d . . .
H4A H -0.1632 0.9808 0.5677 0.031 Uiso 1 1 calc R . .
O5 O 0.1506(3) 0.8263(2) 0.50611(19) 0.0202(4) Uani 1 1 d . . .
O6 O 0.3674(2) 0.6807(2) 0.74954(19) 0.0200(4) Uani 1 1 d . . .
H6A H 0.4530 0.6371 0.7835 0.030 Uiso 1 1 calc R . .
O7 O 0.2968(2) 0.4606(2) 0.69951(19) 0.0209(4) Uani 1 1 d . . .
O8 O 0.2244(3) 0.4782(2) 0.94271(19) 0.0215(4) Uani 1 1 d . . .
N1 N -0.2281(3) 0.8318(3) 1.0027(2) 0.0184(5) Uani 1 1 d . . .
H0A H -0.2158 0.7347 1.0045 0.022 Uiso 1 1 calc R . .
N2 N 0.0094(3) 0.8500(3) 0.8092(2) 0.0174(5) Uani 1 1 d . . .
H0B H 0.0934 0.8991 0.7645 0.021 Uiso 1 1 calc R . .
P1 P -0.00854(9) 0.76283(7) 0.60142(7) 0.01429(16) Uani 1 1 d . . .
P2 P 0.23838(9) 0.56540(8) 0.79555(7) 0.01438(16) Uani 1 1 d . . .
C1 C -0.3565(4) 0.8923(3) 1.1016(3) 0.0234(6) Uani 1 1 d . . .
H1A H -0.4270 0.8281 1.1691 0.028 Uiso 1 1 calc R . .
C2 C -0.3833(4) 1.0445(3) 1.1034(3) 0.0253(6) Uani 1 1 d . . .
H2A H -0.4718 1.0862 1.1708 0.030 Uiso 1 1 calc R . .
C3 C -0.2736(4) 1.1376(3) 1.0006(3) 0.0222(6) Uani 1 1 d . . .
H3A H -0.2900 1.2425 1.0005 0.027 Uiso 1 1 calc R . .
C4 C -0.1425(4) 1.0781(3) 0.9000(3) 0.0172(5) Uani 1 1 d . . .
C5 C -0.1182(3) 0.9162(3) 0.9013(3) 0.0158(5) Uani 1 1 d . . .
C6 C -0.0262(4) 1.1824(3) 0.7921(3) 0.0211(6) Uani 1 1 d . . .
C7 C 0.0250(3) 0.7040(3) 0.7743(3) 0.0149(5) Uani 1 1 d . . .
H7A H -0.0716 0.6543 0.8370 0.018 Uiso 1 1 calc R . .

loop_
_atom_site_aniso_label
_atom_site_aniso_U_11
_atom_site_aniso_U_22
_atom_site_aniso_U_33
_atom_site_aniso_U_23
_atom_site_aniso_U_13
_atom_site_aniso_U_12
Cd1 0.02076(14) 0.01580(13) 0.01853(13) -0.00570(8) -0.00630(8) -0.00488(8)
O1W 0.0303(13) 0.0330(13) 0.0396(13) -0.0048(11) 0.0035(10) -0.0065(10)
O1 0.0325(12) 0.0268(11) 0.0246(11) -0.0060(9) 0.0011(9) -0.0134(9)
O2W 0.0231(11) 0.0320(11) 0.0291(11) -0.0106(9) -0.0020(9) -0.0071(9)
O2 0.0380(13) 0.0174(10) 0.0420(13) -0.0053(9) -0.0063(10) -0.0102(9)
O3 0.0233(10) 0.0132(9) 0.0200(9) -0.0045(7) -0.0100(8) -0.0031(7)
O3W 0.0264(12) 0.0507(14) 0.0336(12) -0.0217(11) -0.0144(10) 0.0043(10)
O4 0.0209(10) 0.0128(9) 0.0267(10) -0.0036(8) -0.0063(8) -0.0021(7)
O5 0.0217(10) 0.0141(9) 0.0231(10) -0.0040(8) -0.0028(8) -0.0054(8)
O6 0.0197(10) 0.0183(9) 0.0239(10) -0.0027(8) -0.0072(8) -0.0078(8)
O7 0.0194(10) 0.0219(10) 0.0254(10) -0.0124(8) -0.0071(8) -0.0016(8)
O8 0.0285(11) 0.0193(10) 0.0180(9) -0.0016(8) -0.0076(8) -0.0083(8)
N1 0.0225(12) 0.0135(11) 0.0187(11) -0.0046(9) -0.0030(9) -0.0051(9)
N2 0.0180(11) 0.0162(11) 0.0205(11) -0.0093(9) -0.0009(9) -0.0063(9)
P1 0.0172(3) 0.0111(3) 0.0155(3) -0.0038(3) -0.0048(3) -0.0033(3)
P2 0.0169(3) 0.0133(3) 0.0141(3) -0.0040(3) -0.0042(3) -0.0042(3)
C1 0.0251(15) 0.0250(15) 0.0170(13) -0.0032(12) -0.0033(12) -0.0056(12)
C2 0.0272(15) 0.0247(15) 0.0218(14) -0.0118(12) -0.0010(12) -0.0016(12)
C3 0.0273(15) 0.0163(13) 0.0240(14) -0.0076(11) -0.0080(12) -0.0020(11)
C4 0.0206(14) 0.0145(12) 0.0184(13) -0.0047(11) -0.0080(11) -0.0026(10)
C5 0.0186(13) 0.0166(13) 0.0155(12) -0.0040(10) -0.0085(10) -0.0043(10)
C6 0.0250(15) 0.0181(14) 0.0222(14) -0.0003(11) -0.0110(12) -0.0071(11)
C7 0.0176(13) 0.0123(12) 0.0165(12) -0.0056(10) -0.0037(10) -0.0040(10)

loop_
_atom_type_symbol
_atom_type_description
_atom_type_scat_dispersion_real
_atom_type_scat_dispersion_imag
_atom_type_scat_source
C C 0.0033 0.0016 'International Tables Vol C Tables 4.2.6.8 and 6.1.1.4'
H H 0.0000 0.0000 'International Tables Vol C Tables 4.2.6.8 and 6.1.1.4'
N N 0.0061 0.0033 'International Tables Vol C Tables 4.2.6.8 and 6.1.1.4'
O O 0.0106 0.0060 'International Tables Vol C Tables 4.2.6.8 and 6.1.1.4'
P P 0.1023 0.0942 'International Tables Vol C Tables 4.2.6.8 and 6.1.1.4'
Cd Cd -0.8075 1.2024 'International Tables Vol C Tables 4.2.6.8 and 6.1.1.4'

loop_
_geom_angle_atom_site_label_1
_geom_angle_atom_site_label_2
_geom_angle_atom_site_label_3
_geom_angle
_geom_angle_site_symmetry_1
_geom_angle_site_symmetry_3
O7 Cd1 O3 161.61(7) . 2_566
O7 Cd1 O3 86.48(7) . .
O3 Cd1 O3 79.01(7) 2_566 .
O7 Cd1 O1W 95.83(9) . .
O3 Cd1 O1W 93.83(9) 2_566 .
O3 Cd1 O1W 159.06(7) . .
O7 Cd1 O1 113.13(8) . 1_545
O3 Cd1 O1 84.50(7) 2_566 1_545
O3 Cd1 O1 123.19(8) . 1_545
O1W Cd1 O1 74.97(8) . 1_545
O7 Cd1 O2W 80.13(8) . .
O3 Cd1 O2W 85.59(8) 2_566 .
O3 Cd1 O2W 77.00(8) . .
O1W Cd1 O2W 82.89(8) . .
O1 Cd1 O2W 155.01(7) 1_545 .
O7 Cd1 O2 86.14(8) . 1_545
O3 Cd1 O2 101.45(9) 2_566 1_545
O3 Cd1 O2 77.33(7) . 1_545
O1W Cd1 O2 123.55(8) . 1_545
O1 Cd1 O2 53.38(7) 1_545 1_545
O2W Cd1 O2 151.50(7) . 1_545
Cd1 O1W H1W 89.2 . .
Cd1 O1W H2W 110.2 . .
H1W O1W H2W 85.9 . .
C6 O1 Cd1 93.00(17) . 1_565
Cd1 O2W H3W 118.8 . .
Cd1 O2W H4W 107.6 . .
H3W O2W H4W 132.9 . .
C6 O2 Cd1 91.41(18) . 1_565
P1 O3 Cd1 127.75(10) . 2_566
P1 O3 Cd1 123.79(11) . .
Cd1 O3 Cd1 100.99(7) 2_566 .
H5W O3W H6W 108.0 . .
P1 O4 H4A 109.5 . .
P2 O6 H6A 109.5 . .
P2 O7 Cd1 138.15(12) . .
C5 N1 C1 123.5(2) . .
C5 N1 H0A 118.2 . .
C1 N1 H0A 118.2 . .
C5 N2 C7 128.2(2) . .
C5 N2 H0B 115.9 . .
C7 N2 H0B 115.9 . .
O3 P1 O5 114.94(11) . .
O3 P1 O4 108.97(11) . .
O5 P1 O4 112.41(11) . .
O3 P1 C7 108.29(11) . .
O5 P1 C7 106.91(12) . .
O4 P1 C7 104.71(11) . .
O8 P2 O7 114.69(12) . .
O8 P2 O6 110.19(11) . .
O7 P2 O6 109.47(11) . .
O8 P2 C7 109.99(12) . .
O7 P2 C7 109.62(11) . .
O6 P2 C7 102.14(12) . .
C2 C1 N1 121.0(3) . .
C2 C1 H1A 119.5 . .
N1 C1 H1A 119.5 . .
C1 C2 C3 118.0(3) . .
C1 C2 H2A 121.0 . .
C3 C2 H2A 121.0 . .
C4 C3 C2 121.8(3) . .
C4 C3 H3A 119.1 . .
C2 C3 H3A 119.1 . .
C3 C4 C5 118.6(2) . .
C3 C4 C6 120.0(2) . .
C5 C4 C6 121.4(2) . .
N2 C5 N1 121.2(2) . .
N2 C5 C4 121.7(2) . .
N1 C5 C4 117.1(2) . .
O2 C6 O1 122.0(3) . .
O2 C6 C4 118.3(3) . .
O1 C6 C4 119.7(2) . .
N2 C7 P2 110.09(17) . .
N2 C7 P1 106.77(17) . .
P2 C7 P1 114.87(13) . .
N2 C7 H7A 108.3 . .
P2 C7 H7A 108.3 . .
P1 C7 H7A 108.3 . .

loop_
_geom_bond_atom_site_label_1
_geom_bond_atom_site_label_2
_geom_bond_distance
_geom_bond_site_symmetry_2
Cd1 O7 2.240(2) .
Cd1 O3 2.309(2) 2_566
Cd1 O3 2.340(2) .
Cd1 O1W 2.341(2) .
Cd1 O1 2.419(2) 1_545
Cd1 O2W 2.437(2) .
Cd1 O2 2.459(2) 1_545
O1W H1W 0.8500 .
O1W H2W 0.8500 .
O1 C6 1.259(4) .
O1 Cd1 2.419(2) 1_565
O2W H3W 0.8500 .
O2W H4W 0.8500 .
O2 C6 1.247(4) .
O2 Cd1 2.459(2) 1_565
O3 P1 1.5133(19) .
O3 Cd1 2.309(2) 2_566
O3W H5W 0.8501 .
O3W H6W 0.8500 .
O4 P1 1.564(2) .
O4 H4A 0.8200 .
O5 P1 1.514(2) .
O6 P2 1.5751(19) .
O6 H6A 0.8200 .
O7 P2 1.506(2) .
O8 P2 1.503(2) .
N1 C5 1.356(3) .
N1 C1 1.359(4) .
N1 H0A 0.8600 .
N2 C5 1.331(3) .
N2 C7 1.465(3) .
N2 H0B 0.8600 .
P1 C7 1.840(3) .
P2 C7 1.839(3) .
C1 C2 1.351(4) .
C1 H1A 0.9300 .
C2 C3 1.404(4) .
C2 H2A 0.9300 .
C3 C4 1.375(4) .
C3 H3A 0.9300 .
C4 C5 1.434(4) .
C4 C6 1.512(4) .
C7 H7A 0.9800 .

loop_
_geom_hbond_atom_site_label_D
_geom_hbond_atom_site_label_H
_geom_hbond_atom_site_label_A
_geom_hbond_distance_DH
_geom_hbond_distance_HA
_geom_hbond_distance_DA
_geom_hbond_angle_DHA
_geom_hbond_site_symmetry_A
O6 H6A O3W 0.82 1.71 2.521(3) 172.4 .
N2 H0B O1 0.86 1.97 2.632(3) 132.4 .
O1W H2W O6 0.85 2.02 2.866(3) 170.4 2_666
O3W H6W O8 0.85 1.89 2.709(3) 161.2 2_667
O4 H4A O5 0.82 1.71 2.521(3) 171.1 2_576
